data_4342397
loop_
_publ_author_name
'Alvarez, M. Angeles'
'Garc\'ia, M Esther'
'Lozano, Raquel'
'Ramos, Alberto'
'Ruiz, Miguel A.'

_publ_section_title
;
 Tetranuclear Phosphide- and Phosphinidene-Bridged Derivatives of the
 Diphosphenyl Complex [Mo2Cp2(\m-PCy2)(\m-\k(2):\k(2)-P2Me)(CO)2].
;
_journal_issue 5
_journal_name_full 'Inorganic chemistry'
_journal_page_first 2455
_journal_paper_doi 10.1021/ic503076x
_journal_volume 54
_journal_year 2015
_chemical_compound_source 'synthesis as described'
_chemical_formula_moiety 'C32 H35 Mn2 Mo2 O9 P3'
_chemical_formula_sum 'C32 H35 Mn2 Mo2 O9 P3'
_chemical_formula_weight 958.27
_chemical_name_systematic
;
 ?
;
_space_group_IT_number 14
_symmetry_cell_setting monoclinic
_symmetry_Int_Tables_number 14
_symmetry_space_group_name_Hall '-P 2ybc'
_symmetry_space_group_name_H-M 'P 1 21/c 1'
_atom_sites_solution_hydrogens geom
_atom_sites_solution_primary direct
_atom_sites_solution_secondary difmap
_audit_conform_dict_location ftp://ftp.iucr.org/pub/cif_core.dic
_audit_conform_dict_name cif_core.dic
_audit_conform_dict_version 2.4
_audit_creation_method 'WinGX routine CIF_UPDATE'
_cell_angle_alpha 90
_cell_angle_beta 133.254(3)
_cell_angle_gamma 90
_cell_formula_units_Z 4
_cell_length_a 14.6509(10)
_cell_length_b 15.6537(10)
_cell_length_c 21.1404(12)
_cell_measurement_reflns_used 1907
_cell_measurement_temperature 100.0(1)
_cell_measurement_theta_max 26.09
_cell_measurement_theta_min 2.31
_cell_measurement_wavelength 0.71073
_cell_volume 3531.2(4)
_computing_cell_refinement 'BRUKER APEX'
_computing_data_collection 'BRUKER APEX'
_computing_molecular_graphics 'Ortep-3 for Windows (Farrugia, 1997)'
_computing_publication_material 'WinGX publication routines (Farrugia, 1999)'
_computing_structure_refinement 'SHELXL-97 (Sheldrick, 2008)'
_computing_structure_solution 'SHELXL-97 (Sheldrick, 2008)'
_diffrn_ambient_temperature 100.0(1)
_diffrn_measured_fraction_theta_full 1
_diffrn_measured_fraction_theta_max 1
_diffrn_measurement_device 'four-circle diffractometer'
_diffrn_measurement_device_type 'BRUKER APPEX-II CCD'
_diffrn_measurement_method 'omega/phi scans'
_diffrn_radiation_monochromator graphite
_diffrn_radiation_probe x-ray
_diffrn_radiation_source 'fine-focus sealed tube'
_diffrn_radiation_type MoK\a
_diffrn_radiation_wavelength 0.71073
_diffrn_reflns_av_R_equivalents 0.0769
_diffrn_reflns_av_unetI/netI 0.0542
_diffrn_reflns_limit_h_max 18
_diffrn_reflns_limit_h_min -18
_diffrn_reflns_limit_k_max 0
_diffrn_reflns_limit_k_min -19
_diffrn_reflns_limit_l_max 26
_diffrn_reflns_limit_l_min -17
_diffrn_reflns_number 55042
_diffrn_reflns_theta_full 26.37
_diffrn_reflns_theta_max 26.37
_diffrn_reflns_theta_min 1.86
_exptl_absorpt_coefficient_mu 1.58
_exptl_absorpt_correction_T_max 0.9281
_exptl_absorpt_correction_T_min 0.8373
_exptl_absorpt_correction_type multi-scan
_exptl_absorpt_process_details 'BRUKER Sadabs'
_exptl_crystal_colour colourless
_exptl_crystal_density_diffrn 1.803
_exptl_crystal_density_method 'not measured'
_exptl_crystal_description prism
_exptl_crystal_F_000 1912
_exptl_crystal_size_max 0.09
_exptl_crystal_size_mid 0.07
_exptl_crystal_size_min 0.03
_refine_diff_density_max 1.223
_refine_diff_density_min -0.74
_refine_diff_density_rms 0.114
_refine_ls_extinction_method none
_refine_ls_goodness_of_fit_ref 1.013
_refine_ls_hydrogen_treatment constr
_refine_ls_matrix_type full
_refine_ls_number_parameters 434
_refine_ls_number_reflns 7235
_refine_ls_number_restraints 0
_refine_ls_restrained_S_all 1.013
_refine_ls_R_factor_all 0.0639
_refine_ls_R_factor_gt 0.036
_refine_ls_shift/su_max 0.003
_refine_ls_shift/su_mean 0
_refine_ls_structure_factor_coef Fsqd
_refine_ls_weighting_details 'calc w=1/[\s^2^(Fo^2^)+(0.0146P)^2^+6.4099P] where P=(Fo^2^+2Fc^2^)/3'
_refine_ls_weighting_scheme calc
_refine_ls_wR_factor_gt 0.058
_refine_ls_wR_factor_ref 0.065
_reflns_number_gt 5434
_reflns_number_total 7235
_reflns_threshold_expression >2\s(I)
_cod_data_source_file ic503076x_si_001.cif
_cod_data_source_block compound9e
_cod_depositor_comments
;
The following automatic conversions were performed:
'_diffrn_radiation_monochromador' tag replaced with
'_diffrn_radiation_monochromator'.

Automatic conversion script
Id: cif_correct_tags 1440 2010-10-19 06:21:57Z saulius 

 Adding full bibliography for 4342394--4342399.cif.
;
_cod_database_code 4342397

loop_
_symmetry_equiv_pos_as_xyz
'x, y, z'
'-x, y+1/2, -z+1/2'
'-x, -y, -z'
'x, -y-1/2, z-1/2'

loop_
_atom_site_label
_atom_site_type_symbol
_atom_site_fract_x
_atom_site_fract_y
_atom_site_fract_z
_atom_site_U_iso_or_equiv
_atom_site_adp_type
_atom_site_occupancy
_atom_site_symmetry_multiplicity
_atom_site_calc_flag
_atom_site_refinement_flags
Mo1 Mo 0.09776(3) -0.203175(19) 0.76351(2) 0.01076(8) Uani 1 1 d .
Mo2 Mo 0.29076(3) -0.122098(19) 0.77387(2) 0.01238(8) Uani 1 1 d .
Mn1 Mn 0.06786(5) -0.30548(3) 0.55433(3) 0.01489(13) Uani 1 1 d .
Mn2 Mn -0.06632(5) -0.18398(4) 0.57130(4) 0.01658(13) Uani 1 1 d .
P1 P 0.13980(9) -0.23380(6) 0.67195(6) 0.0131(2) Uani 1 1 d .
P2 P 0.07199(10) -0.08601(6) 0.67105(6) 0.0153(2) Uani 1 1 d .
P3 P 0.32467(9) -0.24133(6) 0.86270(6) 0.0124(2) Uani 1 1 d .
O1 O -0.0220(3) -0.38203(17) 0.68575(17) 0.0242(6) Uani 1 1 d .
O2 O 0.3377(3) -0.01324(16) 0.91864(17) 0.0237(6) Uani 1 1 d .
O3 O 0.0009(3) -0.47403(18) 0.58033(18) 0.0291(7) Uani 1 1 d .
O4 O 0.2668(3) -0.40413(18) 0.58505(18) 0.0273(7) Uani 1 1 d .
O5 O 0.1419(3) -0.15814(17) 0.50816(17) 0.0256(7) Uani 1 1 d .
O6 O -0.1482(3) -0.33857(18) 0.36620(18) 0.0294(7) Uani 1 1 d .
O7 O -0.2370(3) -0.3342(2) 0.49303(19) 0.0357(8) Uani 1 1 d .
O8 O -0.2610(3) -0.0908(2) 0.55016(19) 0.0408(8) Uani 1 1 d .
O9 O -0.1520(3) -0.1124(2) 0.40945(18) 0.0382(8) Uani 1 1 d .
C1 C 0.0252(4) -0.3158(2) 0.7114(2) 0.0165(8) Uani 1 1 d .
C2 C 0.3143(4) -0.0545(2) 0.8642(2) 0.0178(8) Uani 1 1 d .
C3 C 0.0243(4) -0.4068(3) 0.5747(2) 0.0189(9) Uani 1 1 d .
C4 C 0.1881(4) -0.3665(2) 0.5726(2) 0.0199(9) Uani 1 1 d .
C5 C 0.1132(4) -0.2131(2) 0.5275(2) 0.0185(8) Uani 1 1 d .
C6 C -0.0639(4) -0.3255(2) 0.4387(3) 0.0210(9) Uani 1 1 d .
C7 C -0.1662(4) -0.2785(3) 0.5242(3) 0.0238(9) Uani 1 1 d .
C8 C -0.1847(4) -0.1271(3) 0.5586(2) 0.0262(10) Uani 1 1 d .
C9 C -0.1174(4) -0.1420(3) 0.4730(3) 0.0248(9) Uani 1 1 d .
C10 C 0.0252(4) 0.0227(2) 0.6723(3) 0.0243(9) Uani 1 1 d .
H10A H 0.0426 0.0616 0.6466 0.036 Uiso 1 1 calc R
H10B H 0.0715 0.0396 0.7311 0.036 Uiso 1 1 calc R
H10C H -0.0628 0.0235 0.6398 0.036 Uiso 1 1 calc R
C11 C 0.1287(4) -0.1834(3) 0.8877(2) 0.0210(9) Uani 1 1 d .
H11 H 0.2052 -0.1958 0.943 0.025 Uiso 1 1 calc R
C12 C 0.0911(4) -0.1039(2) 0.8464(3) 0.0212(9) Uani 1 1 d .
H12 H 0.1384 -0.054 0.8699 0.025 Uiso 1 1 calc R
C13 C -0.0289(4) -0.1119(3) 0.7641(3) 0.0236(9) Uani 1 1 d .
H13 H -0.0748 -0.0685 0.7232 0.028 Uiso 1 1 calc R
C14 C -0.0684(4) -0.1964(3) 0.7537(3) 0.0250(10) Uani 1 1 d .
H14 H -0.1454 -0.219 0.705 0.03 Uiso 1 1 calc R
C15 C 0.0301(4) -0.2412(2) 0.8307(3) 0.0244(10) Uani 1 1 d .
H15 H 0.0295 -0.2987 0.8416 0.029 Uiso 1 1 calc R
C16 C 0.3849(4) -0.1402(2) 0.7195(3) 0.0231(9) Uani 1 1 d .
H16 H 0.3674 -0.1878 0.6864 0.028 Uiso 1 1 calc R
C17 C 0.3165(4) -0.0624(2) 0.6872(3) 0.0201(9) Uani 1 1 d .
H17 H 0.2472 -0.0497 0.6293 0.024 Uiso 1 1 calc R
C18 C 0.3727(4) -0.0079(2) 0.7589(2) 0.0204(9) Uani 1 1 d .
H18 H 0.3464 0.047 0.7567 0.024 Uiso 1 1 calc R
C19 C 0.4758(4) -0.0514(3) 0.8345(3) 0.0238(9) Uani 1 1 d .
H19 H 0.5293 -0.0299 0.8908 0.029 Uiso 1 1 calc R
C20 C 0.4839(4) -0.1330(3) 0.8103(3) 0.0236(9) Uani 1 1 d .
H20 H 0.5437 -0.1745 0.8476 0.028 Uiso 1 1 calc R
C21 C 0.4234(3) -0.2214(2) 0.9806(2) 0.0156(8) Uani 1 1 d .
H21 H 0.3894 -0.1699 0.9843 0.019 Uiso 1 1 calc R
C22 C 0.5603(3) -0.2006(2) 1.0292(2) 0.0167(8) Uani 1 1 d .
H22A H 0.6005 -0.2507 1.0304 0.02 Uiso 1 1 calc R
H22B H 0.563 -0.1553 0.9992 0.02 Uiso 1 1 calc R
C23 C 0.6303(4) -0.1725(2) 1.1221(2) 0.0212(9) Uani 1 1 d .
H23A H 0.7174 -0.162 1.153 0.025 Uiso 1 1 calc R
H23B H 0.5946 -0.1193 1.1204 0.025 Uiso 1 1 calc R
C24 C 0.6233(4) -0.2389(3) 1.1708(2) 0.0247(9) Uani 1 1 d .
H24A H 0.6631 -0.2168 1.2276 0.03 Uiso 1 1 calc R
H24B H 0.6686 -0.2897 1.1793 0.03 Uiso 1 1 calc R
C25 C 0.4880(4) -0.2624(3) 1.1213(2) 0.0256(10) Uani 1 1 d .
H25A H 0.4865 -0.3079 1.1517 0.031 Uiso 1 1 calc R
H25B H 0.4455 -0.2133 1.1191 0.031 Uiso 1 1 calc R
C26 C 0.4191(4) -0.2913(2) 1.0294(2) 0.0207(9) Uani 1 1 d .
H26A H 0.3326 -0.3041 0.9988 0.025 Uiso 1 1 calc R
H26B H 0.4575 -0.343 1.0315 0.025 Uiso 1 1 calc R
C27 C 0.3806(4) -0.3491(2) 0.8618(3) 0.0238(9) Uani 1 1 d .
H27 H 0.4539 -0.3597 0.9234 0.029 Uiso 1 1 calc R
C28 C 0.2951(4) -0.4227(2) 0.8371(3) 0.0339(11) Uani 1 1 d .
H28A H 0.2833 -0.4247 0.8769 0.041 Uiso 1 1 calc R
H28B H 0.2139 -0.4126 0.7793 0.041 Uiso 1 1 calc R
C29 C 0.3434(5) -0.5078(3) 0.8381(4) 0.0454(14) Uani 1 1 d .
H29A H 0.4124 -0.5247 0.898 0.054 Uiso 1 1 calc R
H29B H 0.2775 -0.5499 0.8117 0.054 Uiso 1 1 calc R
C30 C 0.3866(5) -0.5090(3) 0.7926(4) 0.0515(15) Uani 1 1 d .
H30A H 0.315 -0.5025 0.7307 0.062 Uiso 1 1 calc R
H30B H 0.4249 -0.5639 0.8018 0.062 Uiso 1 1 calc R
C31 C 0.4814(4) -0.4378(3) 0.8239(3) 0.0324(11) Uani 1 1 d .
H31A H 0.5593 -0.4503 0.8827 0.039 Uiso 1 1 calc R
H31B H 0.4988 -0.4363 0.7871 0.039 Uiso 1 1 calc R
C32 C 0.4336(5) -0.3515(3) 0.8221(4) 0.0419(13) Uani 1 1 d .
H32A H 0.5021 -0.3108 0.8523 0.05 Uiso 1 1 calc R
H32B H 0.3696 -0.3329 0.7622 0.05 Uiso 1 1 calc R

loop_
_atom_site_aniso_label
_atom_site_aniso_U_11
_atom_site_aniso_U_22
_atom_site_aniso_U_33
_atom_site_aniso_U_23
_atom_site_aniso_U_13
_atom_site_aniso_U_12
Mo1 0.01395(17) 0.01173(16) 0.01099(16) 0.00078(13) 0.01025(14) 0.00106(13)
Mo2 0.01756(18) 0.01198(16) 0.01361(16) -0.00194(13) 0.01301(15) -0.00263(14)
Mn1 0.0210(3) 0.0156(3) 0.0133(3) -0.0023(2) 0.0137(3) -0.0023(3)
Mn2 0.0172(3) 0.0211(3) 0.0123(3) 0.0019(2) 0.0105(3) 0.0029(3)
P1 0.0175(5) 0.0138(5) 0.0132(5) -0.0019(4) 0.0125(5) -0.0008(4)
P2 0.0217(6) 0.0147(5) 0.0152(5) 0.0029(4) 0.0148(5) 0.0029(4)
P3 0.0148(5) 0.0114(5) 0.0135(5) -0.0010(4) 0.0106(5) -0.0003(4)
O1 0.0344(17) 0.0206(15) 0.0255(16) -0.0072(13) 0.0236(15) -0.0101(14)
O2 0.0372(18) 0.0205(15) 0.0242(16) -0.0091(12) 0.0252(15) -0.0092(13)
O3 0.047(2) 0.0212(16) 0.0382(18) -0.0080(13) 0.0365(17) -0.0075(14)
O4 0.0296(18) 0.0284(17) 0.0304(17) 0.0031(13) 0.0231(16) 0.0058(14)
O5 0.0385(18) 0.0255(16) 0.0210(15) -0.0029(12) 0.0236(15) -0.0079(14)
O6 0.0301(18) 0.0359(17) 0.0158(16) -0.0007(13) 0.0132(15) -0.0035(14)
O7 0.0229(18) 0.0414(19) 0.0353(19) -0.0102(15) 0.0170(16) -0.0101(15)
O8 0.0285(19) 0.062(2) 0.0293(18) 0.0076(16) 0.0188(17) 0.0222(17)
O9 0.049(2) 0.046(2) 0.0234(17) 0.0173(15) 0.0266(17) 0.0171(17)
C1 0.019(2) 0.023(2) 0.0143(19) 0.0011(16) 0.0142(18) -0.0008(17)
C2 0.022(2) 0.016(2) 0.022(2) 0.0034(17) 0.017(2) 0.0001(17)
C3 0.023(2) 0.023(2) 0.018(2) -0.0022(17) 0.017(2) 0.0003(18)
C4 0.025(2) 0.020(2) 0.014(2) -0.0031(16) 0.0132(19) -0.0077(18)
C5 0.025(2) 0.022(2) 0.0137(19) -0.0038(16) 0.0153(19) 0.0003(18)
C6 0.029(2) 0.018(2) 0.025(2) 0.0011(17) 0.022(2) 0.0005(18)
C7 0.016(2) 0.035(3) 0.016(2) 0.0005(18) 0.0096(19) 0.0054(19)
C8 0.025(2) 0.036(3) 0.017(2) 0.0045(19) 0.014(2) 0.006(2)
C9 0.026(2) 0.026(2) 0.022(2) 0.0019(18) 0.017(2) 0.0052(19)
C10 0.042(3) 0.015(2) 0.026(2) 0.0060(17) 0.027(2) 0.0065(19)
C11 0.019(2) 0.038(3) 0.0123(19) 0.0013(17) 0.0135(19) 0.0117(19)
C12 0.035(3) 0.019(2) 0.031(2) -0.0069(18) 0.030(2) -0.0035(18)
C13 0.031(3) 0.028(2) 0.026(2) 0.0083(18) 0.025(2) 0.012(2)
C14 0.018(2) 0.043(3) 0.022(2) -0.010(2) 0.017(2) -0.005(2)
C15 0.045(3) 0.017(2) 0.038(3) 0.0013(19) 0.039(3) 0.000(2)
C16 0.032(3) 0.023(2) 0.035(3) -0.0085(18) 0.031(2) -0.0098(19)
C17 0.028(2) 0.023(2) 0.022(2) -0.0024(17) 0.022(2) -0.0081(18)
C18 0.028(2) 0.022(2) 0.024(2) -0.0055(17) 0.022(2) -0.0097(18)
C19 0.023(2) 0.030(2) 0.022(2) -0.0091(18) 0.018(2) -0.0185(19)
C20 0.020(2) 0.032(2) 0.028(2) -0.0021(19) 0.020(2) -0.0046(19)
C21 0.019(2) 0.016(2) 0.016(2) 0.0027(15) 0.0137(18) 0.0046(16)
C22 0.018(2) 0.018(2) 0.017(2) 0.0010(16) 0.0129(18) -0.0016(17)
C23 0.022(2) 0.021(2) 0.012(2) 0.0022(16) 0.0086(19) 0.0033(17)
C24 0.027(2) 0.029(2) 0.017(2) 0.0027(18) 0.014(2) 0.0074(19)
C25 0.035(3) 0.031(2) 0.025(2) 0.0173(19) 0.026(2) 0.020(2)
C26 0.018(2) 0.026(2) 0.023(2) 0.0093(18) 0.0155(19) 0.0065(18)
C27 0.027(2) 0.014(2) 0.038(3) -0.0052(18) 0.026(2) -0.0012(17)
C28 0.038(3) 0.017(2) 0.060(3) -0.003(2) 0.039(3) -0.001(2)
C29 0.045(3) 0.014(2) 0.084(4) -0.007(2) 0.047(3) -0.001(2)
C30 0.065(4) 0.023(3) 0.083(4) -0.007(3) 0.057(4) 0.007(3)
C31 0.037(3) 0.031(3) 0.041(3) -0.001(2) 0.031(3) 0.014(2)
C32 0.054(3) 0.026(3) 0.070(4) 0.000(2) 0.052(3) 0.006(2)

loop_
_atom_type_symbol
_atom_type_description
_atom_type_scat_dispersion_real
_atom_type_scat_dispersion_imag
_atom_type_scat_source
C C 0.0033 0.0016 'International Tables Vol C Tables 4.2.6.8 and 6.1.1.4'
H H 0 0 'International Tables Vol C Tables 4.2.6.8 and 6.1.1.4'
Mn Mn 0.3368 0.7283 'International Tables Vol C Tables 4.2.6.8 and 6.1.1.4'
Mo Mo -1.6832 0.6857 'International Tables Vol C Tables 4.2.6.8 and 6.1.1.4'
O O 0.0106 0.006 'International Tables Vol C Tables 4.2.6.8 and 6.1.1.4'
P P 0.1023 0.0942 'International Tables Vol C Tables 4.2.6.8 and 6.1.1.4'

loop_
_geom_angle_atom_site_label_1
_geom_angle_atom_site_label_2
_geom_angle_atom_site_label_3
_geom_angle
C1 Mo1 C15 79.46(14)
C1 Mo1 C14 81.84(15)
C15 Mo1 C14 35.87(14)
C1 Mo1 C13 115.08(15)
C15 Mo1 C13 58.49(14)
C14 Mo1 C13 35.02(14)
C1 Mo1 C11 111.09(14)
C15 Mo1 C11 35.07(14)
C14 Mo1 C11 58.56(13)
C13 Mo1 C11 57.59(13)
C1 Mo1 C12 135.77(14)
C15 Mo1 C12 57.64(13)
C14 Mo1 C12 57.61(14)
C13 Mo1 C12 34.14(13)
C11 Mo1 C12 34.23(13)
C1 Mo1 P1 73.32(10)
C15 Mo1 P1 152.46(10)
C14 Mo1 P1 139.66(10)
C13 Mo1 P1 138.71(10)
C11 Mo1 P1 161.00(10)
C12 Mo1 P1 149.85(9)
C1 Mo1 P3 98.85(11)
C15 Mo1 P3 107.97(11)
C14 Mo1 P3 143.48(10)
C13 Mo1 P3 137.89(11)
C11 Mo1 P3 88.10(9)
C12 Mo1 P3 103.82(10)
P1 Mo1 P3 72.90(3)
C1 Mo1 P2 118.97(10)
C15 Mo1 P2 140.44(10)
C14 Mo1 P2 108.09(11)
C13 Mo1 P2 82.07(10)
C11 Mo1 P2 125.59(10)
C12 Mo1 P2 92.05(9)
P1 Mo1 P2 60.85(3)
P3 Mo1 P2 103.38(3)
C1 Mo1 Mo2 123.24(10)
C15 Mo1 Mo2 149.07(11)
C14 Mo1 Mo2 152.02(11)
C13 Mo1 Mo2 117.11(10)
C11 Mo1 Mo2 114.53(10)
C12 Mo1 Mo2 100.54(9)
P1 Mo1 Mo2 53.03(2)
P3 Mo1 Mo2 52.28(2)
P2 Mo1 Mo2 51.17(2)
C1 Mo1 Mn2 72.91(10)
C15 Mo1 Mn2 125.33(11)
C14 Mo1 Mn2 93.27(10)
C13 Mo1 Mn2 92.51(10)
C11 Mo1 Mn2 149.24(9)
C12 Mo1 Mn2 122.00(10)
P1 Mo1 Mn2 49.50(3)
P3 Mo1 Mn2 122.07(3)
P2 Mo1 Mn2 47.10(3)
Mo2 Mo1 Mn2 84.017(15)
C2 Mo2 C18 87.44(14)
C2 Mo2 C17 122.03(14)
C18 Mo2 C17 35.76(12)
C2 Mo2 C19 81.31(14)
C18 Mo2 C19 35.48(14)
C17 Mo2 C19 58.94(14)
C2 Mo2 C16 139.52(15)
C18 Mo2 C16 59.08(13)
C17 Mo2 C16 35.58(13)
C19 Mo2 C16 58.26(14)
C2 Mo2 C20 109.96(15)
C18 Mo2 C20 58.73(14)
C17 Mo2 C20 58.67(14)
C19 Mo2 C20 34.85(13)
C16 Mo2 C20 34.77(13)
C2 Mo2 P2 89.41(11)
C18 Mo2 P2 101.06(11)
C17 Mo2 P2 91.65(11)
C19 Mo2 P2 135.43(11)
C16 Mo2 P2 117.01(11)
C20 Mo2 P2 149.86(10)
C2 Mo2 P3 81.88(10)
C18 Mo2 P3 148.33(10)
C17 Mo2 P3 149.50(10)
C19 Mo2 P3 113.06(10)
C16 Mo2 P3 114.00(10)
C20 Mo2 P3 97.24(10)
P2 Mo2 P3 108.51(3)
C2 Mo2 P1 132.58(11)
C18 Mo2 P1 132.39(9)
C17 Mo2 P1 97.48(10)
C19 Mo2 P1 145.67(10)
C16 Mo2 P1 87.85(10)
C20 Mo2 P1 112.89(10)
P2 Mo2 P1 62.20(3)
P3 Mo2 P1 73.61(3)
C2 Mo2 Mo1 80.12(11)
C18 Mo2 Mo1 152.35(10)
C17 Mo2 Mo1 141.33(10)
C19 Mo2 Mo1 158.77(10)
C16 Mo2 Mo1 139.86(10)
C20 Mo2 Mo1 148.91(10)
P2 Mo2 Mo1 54.59(2)
P3 Mo2 Mo1 53.99(2)
P1 Mo2 Mo1 52.59(2)
C4 Mn1 C6 100.24(17)
C4 Mn1 C5 88.61(17)
C6 Mn1 C5 89.77(16)
C4 Mn1 C3 86.49(16)
C6 Mn1 C3 87.01(17)
C5 Mn1 C3 173.57(15)
C4 Mn1 P1 112.54(12)
C6 Mn1 P1 147.00(12)
C5 Mn1 P1 87.37(11)
C3 Mn1 P1 98.35(11)
C4 Mn1 Mn2 163.71(12)
C6 Mn1 Mn2 95.34(12)
C5 Mn1 Mn2 86.69(11)
C3 Mn1 Mn2 99.15(11)
P1 Mn1 Mn2 51.68(3)
C9 Mn2 C8 92.95(18)
C9 Mn2 C7 97.11(18)
C8 Mn2 C7 89.38(18)
C9 Mn2 P2 103.32(14)
C8 Mn2 P2 87.67(14)
C7 Mn2 P2 159.48(13)
C9 Mn2 P1 115.67(13)
C8 Mn2 P1 144.53(13)
C7 Mn2 P1 106.25(13)
P2 Mn2 P1 66.49(4)
C9 Mn2 Mn1 82.97(13)
C8 Mn2 Mn1 164.33(14)
C7 Mn2 Mn1 76.19(12)
P2 Mn2 Mn1 107.99(3)
P1 Mn2 Mn1 48.47(3)
C9 Mn2 Mo1 157.31(14)
C8 Mn2 Mo1 92.73(12)
C7 Mn2 Mo1 104.90(12)
P2 Mn2 Mo1 55.02(3)
P1 Mn2 Mo1 52.86(2)
Mn1 Mn2 Mo1 96.82(2)
Mn1 P1 Mn2 79.85(4)
Mn1 P1 Mo1 142.99(5)
Mn2 P1 Mo1 77.64(3)
Mn1 P1 Mo2 142.09(4)
Mn2 P1 Mo2 112.69(4)
Mo1 P1 Mo2 74.38(3)
Mn1 P1 P2 124.97(5)
Mn2 P1 P2 55.09(3)
Mo1 P1 P2 60.87(3)
Mo2 P1 P2 57.73(3)
C10 P2 Mn2 122.62(15)
C10 P2 Mo2 118.90(15)
Mn2 P2 Mo2 118.35(4)
C10 P2 P1 178.95(17)
Mn2 P2 P1 58.42(4)
Mo2 P2 P1 60.07(3)
C10 P2 Mo1 121.50(12)
Mn2 P2 Mo1 77.88(3)
Mo2 P2 Mo1 74.24(3)
P1 P2 Mo1 58.28(3)
C21 P3 C27 102.68(18)
C21 P3 Mo2 117.61(12)
C27 P3 Mo2 122.51(13)
C21 P3 Mo1 116.75(12)
C27 P3 Mo1 122.92(14)
Mo2 P3 Mo1 73.73(3)
O1 C1 Mo1 172.1(3)
O2 C2 Mo2 174.0(3)
O3 C3 Mn1 170.0(3)
O4 C4 Mn1 178.5(3)
O5 C5 Mn1 176.5(3)
O6 C6 Mn1 178.8(3)
O7 C7 Mn2 174.4(3)
O8 C8 Mn2 179.7(5)
O9 C9 Mn2 177.8(4)
P2 C10 H10A 109.5
P2 C10 H10B 109.5
H10A C10 H10B 109.5
P2 C10 H10C 109.5
H10A C10 H10C 109.5
H10B C10 H10C 109.5
C12 C11 C15 107.7(4)
C12 C11 Mo1 74.3(2)
C15 C11 Mo1 70.2(2)
C12 C11 H11 126.1
C15 C11 H11 126.1
Mo1 C11 H11 121.2
C13 C12 C11 108.6(4)
C13 C12 Mo1 71.2(2)
C11 C12 Mo1 71.5(2)
C13 C12 H12 125.7
C11 C12 H12 125.7
Mo1 C12 H12 123.3
C12 C13 C14 108.3(4)
C12 C13 Mo1 74.7(2)
C14 C13 Mo1 70.6(2)
C12 C13 H13 125.9
C14 C13 H13 125.9
Mo1 C13 H13 120.6
C13 C14 C15 107.5(4)
C13 C14 Mo1 74.4(2)
C15 C14 Mo1 72.0(2)
C13 C14 H14 126.2
C15 C14 H14 126.2
Mo1 C14 H14 119.3
C11 C15 C14 107.8(3)
C11 C15 Mo1 74.8(2)
C14 C15 Mo1 72.1(2)
C11 C15 H15 126.1
C14 C15 H15 126.1
Mo1 C15 H15 118.9
C20 C16 C17 108.4(3)
C20 C16 Mo2 74.0(2)
C17 C16 Mo2 70.9(2)
C20 C16 H16 125.8
C17 C16 H16 125.8
Mo2 C16 H16 121
C18 C17 C16 107.5(4)
C18 C17 Mo2 71.6(2)
C16 C17 Mo2 73.5(2)
C18 C17 H17 126.2
C16 C17 H17 126.2
Mo2 C17 H17 120.5
C19 C18 C17 108.0(4)
C19 C18 Mo2 73.9(2)
C17 C18 Mo2 72.7(2)
C19 C18 H18 126
C17 C18 H18 126
Mo2 C18 H18 119.3
C20 C19 C18 108.5(4)
C20 C19 Mo2 74.1(2)
C18 C19 Mo2 70.6(2)
C20 C19 H19 125.8
C18 C19 H19 125.8
Mo2 C19 H19 121.2
C16 C20 C19 107.6(4)
C16 C20 Mo2 71.3(2)
C19 C20 Mo2 71.1(2)
C16 C20 H20 126.2
C19 C20 H20 126.2
Mo2 C20 H20 123.1
C26 C21 C22 109.8(3)
C26 C21 P3 115.4(3)
C22 C21 P3 113.1(2)
C26 C21 H21 105.9
C22 C21 H21 105.9
P3 C21 H21 105.9
C23 C22 C21 109.8(3)
C23 C22 H22A 109.7
C21 C22 H22A 109.7
C23 C22 H22B 109.7
C21 C22 H22B 109.7
H22A C22 H22B 108.2
C24 C23 C22 112.1(3)
C24 C23 H23A 109.2
C22 C23 H23A 109.2
C24 C23 H23B 109.2
C22 C23 H23B 109.2
H23A C23 H23B 107.9
C23 C24 C25 111.2(3)
C23 C24 H24A 109.4
C25 C24 H24A 109.4
C23 C24 H24B 109.4
C25 C24 H24B 109.4
H24A C24 H24B 108
C26 C25 C24 111.2(3)
C26 C25 H25A 109.4
C24 C25 H25A 109.4
C26 C25 H25B 109.4
C24 C25 H25B 109.4
H25A C25 H25B 108
C25 C26 C21 110.5(3)
C25 C26 H26A 109.5
C21 C26 H26A 109.5
C25 C26 H26B 109.5
C21 C26 H26B 109.5
H26A C26 H26B 108.1
C32 C27 C28 114.7(4)
C32 C27 P3 115.4(3)
C28 C27 P3 115.2(3)
C32 C27 H27 103
C28 C27 H27 103
P3 C27 H27 103
C29 C28 C27 113.7(4)
C29 C28 H28A 108.8
C27 C28 H28A 108.8
C29 C28 H28B 108.8
C27 C28 H28B 108.8
H28A C28 H28B 107.7
C30 C29 C28 114.3(4)
C30 C29 H29A 108.7
C28 C29 H29A 108.7
C30 C29 H29B 108.7
C28 C29 H29B 108.7
H29A C29 H29B 107.6
C29 C30 C31 112.1(4)
C29 C30 H30A 109.2
C31 C30 H30A 109.2
C29 C30 H30B 109.2
C31 C30 H30B 109.2
H30A C30 H30B 107.9
C32 C31 C30 111.9(4)
C32 C31 H31A 109.2
C30 C31 H31A 109.2
C32 C31 H31B 109.2
C30 C31 H31B 109.2
H31A C31 H31B 107.9
C27 C32 C31 114.9(4)
C27 C32 H32A 108.5
C31 C32 H32A 108.5
C27 C32 H32B 108.5
C31 C32 H32B 108.5
H32A C32 H32B 107.5

loop_
_geom_bond_atom_site_label_1
_geom_bond_atom_site_label_2
_geom_bond_distance
Mo1 C1 1.961(4)
Mo1 C15 2.299(3)
Mo1 C14 2.300(4)
Mo1 C13 2.349(4)
Mo1 C11 2.358(3)
Mo1 C12 2.394(3)
Mo1 P1 2.4474(9)
Mo1 P3 2.5004(10)
Mo1 P2 2.5131(10)
Mo1 Mo2 2.9674(5)
Mo1 Mn2 2.9988(7)
Mo2 C2 1.996(4)
Mo2 C18 2.293(4)
Mo2 C17 2.307(3)
Mo2 C19 2.335(4)
Mo2 C16 2.340(4)
Mo2 C20 2.375(4)
Mo2 P2 2.4019(11)
Mo2 P3 2.4450(10)
Mo2 P1 2.4619(10)
Mn1 C4 1.798(4)
Mn1 C6 1.825(4)
Mn1 C5 1.836(4)
Mn1 C3 1.867(4)
Mn1 P1 2.2273(10)
Mn1 Mn2 2.9286(8)
Mn2 C9 1.783(4)
Mn2 C8 1.799(4)
Mn2 C7 1.823(4)
Mn2 P2 2.2470(12)
Mn2 P1 2.3343(11)
P1 P2 2.5128(13)
P2 C10 1.841(4)
P3 C21 1.860(4)
P3 C27 1.881(4)
O1 C1 1.155(4)
O2 C2 1.148(4)
O3 C3 1.138(4)
O4 C4 1.154(4)
O5 C5 1.148(4)
O6 C6 1.150(5)
O7 C7 1.156(5)
O8 C8 1.153(5)
O9 C9 1.158(4)
C10 H10A 0.96
C10 H10B 0.96
C10 H10C 0.96
C11 C12 1.399(5)
C11 C15 1.404(6)
C11 H11 0.93
C12 C13 1.393(6)
C12 H12 0.93
C13 C14 1.400(6)
C13 H13 0.93
C14 C15 1.416(6)
C14 H14 0.93
C15 H15 0.93
C16 C20 1.409(6)
C16 C17 1.420(5)
C16 H16 0.93
C17 C18 1.412(5)
C17 H17 0.93
C18 C19 1.411(6)
C18 H18 0.93
C19 C20 1.411(5)
C19 H19 0.93
C20 H20 0.93
C21 C26 1.535(5)
C21 C22 1.536(5)
C21 H21 0.98
C22 C23 1.531(5)
C22 H22A 0.97
C22 H22B 0.97
C23 C24 1.515(5)
C23 H23A 0.97
C23 H23B 0.97
C24 C25 1.522(6)
C24 H24A 0.97
C24 H24B 0.97
C25 C26 1.520(5)
C25 H25A 0.97
C25 H25B 0.97
C26 H26A 0.97
C26 H26B 0.97
C27 C32 1.483(6)
C27 C28 1.507(5)
C27 H27 0.98
C28 C29 1.501(5)
C28 H28A 0.97
C28 H28B 0.97
C29 C30 1.470(6)
C29 H29A 0.97
C29 H29B 0.97
C30 C31 1.533(6)
C30 H30A 0.97
C30 H30B 0.97
C31 C32 1.511(5)
C31 H31A 0.97
C31 H31B 0.97
C32 H32A 0.97
C32 H32B 0.97
